data_4107175
loop_
_publ_author_name
'Will R. Gutekunst'
'Phil S. Baran'

_publ_section_title
;
 Total Synthesis and Structural Revision of the Piperarborenines via
 Sequential Cyclobutane C-H Arylation
;
_journal_name_full 'Journal of the American Chemical Society'
_journal_page_first 19076
_journal_page_last 19079
_journal_paper_doi 10.1021/ja209205x
_journal_volume 133
_journal_year 2011
_chemical_formula_sum 'C36 H43 N O10 S'
_chemical_formula_weight 681.77
_chemical_name_systematic
; 
 ? 
;
_space_group_IT_number 14
_symmetry_cell_setting monoclinic
_symmetry_space_group_name_Hall '-P 2yn'
_symmetry_space_group_name_H-M 'P 1 21/n 1'
_atom_sites_solution_hydrogens geom
_atom_sites_solution_primary direct
_atom_sites_solution_secondary difmap
_audit_creation_method SHELXL-97
_cell_angle_alpha 90.00
_cell_angle_beta 100.566(2)
_cell_angle_gamma 90.00
_cell_formula_units_Z 4
_cell_length_a 19.0063(5)
_cell_length_b 9.0198(3)
_cell_length_c 20.7729(6)
_cell_measurement_reflns_used 7072
_cell_measurement_temperature 100(2)
_cell_measurement_theta_max 24.35
_cell_measurement_theta_min 2.47
_cell_volume 3500.78(18)
_computing_cell_refinement 'Bruker SAINT'
_computing_data_collection 'Bruker APEX2'
_computing_data_reduction 'Bruker SAINT'
_computing_molecular_graphics 'Bruker SHELXTL'
_computing_publication_material 'Bruker SHELXTL'
_computing_structure_refinement 'SHELXL-97 (Sheldrick, 1997)'
_computing_structure_solution 'SHELXS-97 (Sheldrick, 1990)'
_diffrn_ambient_temperature 100(2)
_diffrn_measured_fraction_theta_full 1.000
_diffrn_measured_fraction_theta_max 0.996
_diffrn_measurement_device_type 'Bruker APEX-II CCD'
_diffrn_measurement_method '\f and \w scans'
_diffrn_radiation_monochromator graphite
_diffrn_radiation_source 'fine-focus sealed tube'
_diffrn_radiation_type MoK\a
_diffrn_radiation_wavelength 0.71073
_diffrn_reflns_av_R_equivalents 0.0471
_diffrn_reflns_av_sigmaI/netI 0.0430
_diffrn_reflns_limit_h_max 23
_diffrn_reflns_limit_h_min -23
_diffrn_reflns_limit_k_max 10
_diffrn_reflns_limit_k_min -10
_diffrn_reflns_limit_l_max 23
_diffrn_reflns_limit_l_min -25
_diffrn_reflns_number 27418
_diffrn_reflns_theta_full 25.00
_diffrn_reflns_theta_max 25.56
_diffrn_reflns_theta_min 1.99
_exptl_absorpt_coefficient_mu 0.151
_exptl_absorpt_correction_T_max 0.9763
_exptl_absorpt_correction_T_min 0.9648
_exptl_absorpt_correction_type multi-scan
_exptl_absorpt_process_details sadabs
_exptl_crystal_colour colorless
_exptl_crystal_density_diffrn 1.294
_exptl_crystal_description plate
_exptl_crystal_F_000 1448
_exptl_crystal_size_max 0.24
_exptl_crystal_size_mid 0.20
_exptl_crystal_size_min 0.16
_refine_diff_density_max 1.096
_refine_diff_density_min -0.488
_refine_diff_density_rms 0.065
_refine_ls_extinction_method none
_refine_ls_goodness_of_fit_ref 1.015
_refine_ls_hydrogen_treatment constr
_refine_ls_matrix_type full
_refine_ls_number_parameters 442
_refine_ls_number_reflns 6536
_refine_ls_number_restraints 0
_refine_ls_restrained_S_all 1.015
_refine_ls_R_factor_all 0.1209
_refine_ls_R_factor_gt 0.0775
_refine_ls_shift/su_max 0.059
_refine_ls_shift/su_mean 0.006
_refine_ls_structure_factor_coef Fsqd
_refine_ls_weighting_details 'calc w=1/[\s^2^(Fo^2^)+(0.1300P)^2^+3.6000P] where P=(Fo^2^+2Fc^2^)/3'
_refine_ls_weighting_scheme calc
_refine_ls_wR_factor_gt 0.2103
_refine_ls_wR_factor_ref 0.2474
_reflns_number_gt 4075
_reflns_number_total 6536
_reflns_threshold_expression >2sigma(I)
_cod_data_source_file ja209205x_si_004.cif
_cod_data_source_block baran213
_cod_database_code 4107175

loop_
_symmetry_equiv_pos_as_xyz
'x, y, z'
'-x+1/2, y+1/2, -z+1/2'
'-x, -y, -z'
'x-1/2, -y-1/2, z-1/2'

loop_
_atom_site_label
_atom_site_type_symbol
_atom_site_fract_x
_atom_site_fract_y
_atom_site_fract_z
_atom_site_U_iso_or_equiv
_atom_site_adp_type
_atom_site_occupancy
_atom_site_symmetry_multiplicity
_atom_site_calc_flag
_atom_site_refinement_flags
S1 S 0.47278(6) 0.98946(15) 0.61144(8) 0.0796(5) Uani 1 1 d .
O1 O 0.4217(3) 0.3752(4) 0.38894(18) 0.1033(15) Uani 1 1 d .
O2 O 0.3763(2) 0.3829(5) 0.2546(2) 0.1058(14) Uani 1 1 d .
O3 O 0.2986(3) 0.6042(5) 0.20014(16) 0.1041(15) Uani 1 1 d .
O4 O 0.1602(2) 0.4641(4) 0.4387(2) 0.0891(12) Uani 1 1 d .
O5 O 0.11707(19) 0.5567(4) 0.33989(17) 0.0857(11) Uani 1 1 d .
O6 O 0.31663(15) 1.0234(3) 0.46919(13) 0.0496(7) Uani 1 1 d .
O7 O 0.32658(14) 0.9400(3) 0.68216(11) 0.0425(6) Uani 1 1 d .
O8 O 0.28847(17) 0.7471(3) 0.61649(13) 0.0549(7) Uani 1 1 d .
O9 O 0.03158(15) 1.2250(3) 0.58420(15) 0.0597(8) Uani 1 1 d .
O10 O 0.04756(19) 0.9781(4) 0.64681(16) 0.0718(10) Uani 1 1 d .
N1 N 0.31610(15) 0.9709(3) 0.57438(13) 0.0354(7) Uani 1 1 d .
C1 C 0.4291(3) 0.3397(6) 0.4560(2) 0.0757(15) Uani 1 1 d .
H1A H 0.4649 0.2611 0.4669 0.113 Uiso 1 1 calc R
H1B H 0.3830 0.3053 0.4652 0.113 Uiso 1 1 calc R
H1C H 0.4445 0.4279 0.4824 0.113 Uiso 1 1 calc R
C2 C 0.4374(3) 0.4282(13) 0.2480(5) 0.182(5) Uani 1 1 d .
H2A H 0.4577 0.3598 0.2196 0.273 Uiso 1 1 calc R
H2B H 0.4689 0.4327 0.2910 0.273 Uiso 1 1 calc R
H2C H 0.4332 0.5272 0.2283 0.273 Uiso 1 1 calc R
C3 C 0.2429(4) 0.6995(8) 0.1686(2) 0.109(2) Uani 1 1 d .
H3A H 0.2422 0.6996 0.1213 0.163 Uiso 1 1 calc R
H3B H 0.2515 0.8004 0.1857 0.163 Uiso 1 1 calc R
H3C H 0.1968 0.6640 0.1772 0.163 Uiso 1 1 calc R
C4 C 0.3367(2) 0.5688(4) 0.40225(19) 0.0474(9) Uani 1 1 d .
H4A H 0.3450 0.5564 0.4484 0.057 Uiso 1 1 calc R
C5 C 0.3728(3) 0.4812(5) 0.3640(2) 0.0656(13) Uani 1 1 d .
C6 C 0.3576(4) 0.4948(6) 0.2963(3) 0.089(2) Uani 1 1 d .
C7 C 0.3097(3) 0.5992(5) 0.2672(2) 0.0670(13) Uani 1 1 d .
C8 C 0.2753(2) 0.6885(4) 0.30493(19) 0.0461(9) Uani 1 1 d .
H8A H 0.2422 0.7609 0.2846 0.055 Uiso 1 1 calc R
C9 C 0.28842(19) 0.6740(4) 0.37279(17) 0.0388(8) Uani 1 1 d .
C10 C 0.24633(19) 0.7723(4) 0.41040(17) 0.0381(8) Uani 1 1 d .
H10A H 0.2435 0.8736 0.3905 0.046 Uiso 1 1 calc R
C11 C 0.16887(19) 0.7241(4) 0.41864(18) 0.0439(9) Uani 1 1 d .
H11A H 0.1317 0.7934 0.3952 0.053 Uiso 1 1 calc R
C12 C 0.1498(2) 0.5671(6) 0.4027(2) 0.0587(12) Uani 1 1 d .
C13 C 0.0953(4) 0.4106(9) 0.3156(4) 0.144(3) Uani 1 1 d .
H13A H 0.0703 0.4178 0.2701 0.216 Uiso 1 1 calc R
H13B H 0.0632 0.3672 0.3425 0.216 Uiso 1 1 calc R
H13C H 0.1377 0.3475 0.3178 0.216 Uiso 1 1 calc R
C14 C 0.18768(19) 0.7604(4) 0.49264(18) 0.0399(8) Uani 1 1 d .
H14A H 0.1838 0.6698 0.5196 0.048 Uiso 1 1 calc R
C15 C 0.14679(18) 0.8875(4) 0.51491(17) 0.0381(8) Uani 1 1 d .
C16 C 0.11814(19) 0.8729(4) 0.57156(18) 0.0415(9) Uani 1 1 d .
H16A H 0.1257 0.7837 0.5961 0.050 Uiso 1 1 calc R
C17 C 0.0791(2) 0.9851(4) 0.59273(18) 0.0452(9) Uani 1 1 d .
C18 C 0.06957(18) 1.1185(4) 0.55843(18) 0.0435(9) Uani 1 1 d .
C19 C 0.0983(2) 1.1349(4) 0.50256(19) 0.0485(9) Uani 1 1 d .
H19A H 0.0921 1.2256 0.4789 0.058 Uiso 1 1 calc R
C20 C 0.1359(2) 1.0199(4) 0.48082(19) 0.0464(9) Uani 1 1 d .
H20A H 0.1546 1.0320 0.4418 0.056 Uiso 1 1 calc R
C21 C 0.0189(2) 1.3582(5) 0.5487(2) 0.0654(13) Uani 1 1 d .
H21A H -0.0080 1.4264 0.5718 0.098 Uiso 1 1 calc R
H21B H -0.0089 1.3374 0.5050 0.098 Uiso 1 1 calc R
H21C H 0.0647 1.4036 0.5445 0.098 Uiso 1 1 calc R
C22 C 0.0560(5) 0.8440(7) 0.6831(4) 0.126(3) Uani 1 1 d .
H22A H 0.0277 0.8487 0.7181 0.189 Uiso 1 1 calc R
H22B H 0.1066 0.8300 0.7023 0.189 Uiso 1 1 calc R
H22C H 0.0394 0.7607 0.6540 0.189 Uiso 1 1 calc R
C23 C 0.26732(18) 0.7879(4) 0.48517(16) 0.0351(8) Uani 1 1 d .
H23A H 0.2985 0.7036 0.5041 0.042 Uiso 1 1 calc R
C24 C 0.30143(18) 0.9337(4) 0.50758(17) 0.0369(8) Uani 1 1 d .
C25 C 0.3432(2) 1.1200(4) 0.58965(17) 0.0395(8) Uani 1 1 d .
C26 C 0.4157(2) 1.1438(4) 0.6073(2) 0.0499(10) Uani 1 1 d .
C27 C 0.4393(3) 1.2886(5) 0.6204(2) 0.0605(12) Uani 1 1 d .
H27A H 0.4890 1.3075 0.6337 0.073 Uiso 1 1 calc R
C28 C 0.3915(3) 1.4051(5) 0.6145(2) 0.0694(14) Uani 1 1 d .
H28A H 0.4086 1.5033 0.6232 0.083 Uiso 1 1 calc R
C29 C 0.3192(3) 1.3799(5) 0.5960(2) 0.0633(13) Uani 1 1 d .
H29A H 0.2864 1.4603 0.5916 0.076 Uiso 1 1 calc R
C30 C 0.2946(2) 1.2344(4) 0.58371(19) 0.0460(9) Uani 1 1 d .
H30A H 0.2448 1.2150 0.5714 0.055 Uiso 1 1 calc R
C31 C 0.5585(3) 1.0701(8) 0.6132(3) 0.102(2) Uani 1 1 d .
H31A H 0.5940 0.9914 0.6129 0.152 Uiso 1 1 calc R
H31B H 0.5716 1.1299 0.6529 0.152 Uiso 1 1 calc R
H31C H 0.5570 1.1333 0.5746 0.152 Uiso 1 1 calc R
C32 C 0.30873(18) 0.8723(4) 0.62484(17) 0.0376(8) Uani 1 1 d .
C33 C 0.3351(3) 0.8557(5) 0.74341(19) 0.0634(13) Uani 1 1 d .
C34 C 0.3869(6) 0.7302(8) 0.7406(3) 0.155(4) Uani 1 1 d .
H34A H 0.4288 0.7676 0.7244 0.232 Uiso 1 1 calc R
H34B H 0.3635 0.6531 0.7109 0.232 Uiso 1 1 calc R
H34C H 0.4020 0.6885 0.7845 0.232 Uiso 1 1 calc R
C35 C 0.3641(4) 0.9687(6) 0.7942(2) 0.104(2) Uani 1 1 d .
H35A H 0.4117 1.0003 0.7879 0.156 Uiso 1 1 calc R
H35B H 0.3676 0.9251 0.8379 0.156 Uiso 1 1 calc R
H35D H 0.3320 1.0545 0.7901 0.156 Uiso 1 1 calc R
C36 C 0.2622(5) 0.8110(10) 0.7537(3) 0.153(4) Uani 1 1 d .
H36A H 0.2298 0.8962 0.7456 0.229 Uiso 1 1 calc R
H36D H 0.2649 0.7767 0.7988 0.229 Uiso 1 1 calc R
H36B H 0.2440 0.7307 0.7233 0.229 Uiso 1 1 calc R

loop_
_atom_site_aniso_label
_atom_site_aniso_U_11
_atom_site_aniso_U_22
_atom_site_aniso_U_33
_atom_site_aniso_U_23
_atom_site_aniso_U_13
_atom_site_aniso_U_12
S1 0.0445(6) 0.0717(8) 0.1232(12) -0.0133(8) 0.0171(7) 0.0004(6)
O1 0.164(4) 0.090(3) 0.073(2) 0.026(2) 0.065(2) 0.077(3)
O2 0.105(3) 0.114(3) 0.101(3) -0.037(3) 0.029(2) -0.010(3)
O3 0.176(4) 0.102(3) 0.0407(19) -0.0066(19) 0.036(2) 0.057(3)
O4 0.119(3) 0.054(2) 0.098(3) -0.018(2) 0.029(2) -0.026(2)
O5 0.077(2) 0.110(3) 0.071(2) -0.051(2) 0.0162(18) -0.032(2)
O6 0.0675(17) 0.0463(15) 0.0384(14) -0.0038(12) 0.0190(13) -0.0140(13)
O7 0.0582(15) 0.0365(13) 0.0320(13) -0.0022(11) 0.0059(11) -0.0012(11)
O8 0.090(2) 0.0321(14) 0.0390(15) 0.0010(11) 0.0028(14) -0.0078(14)
O9 0.0581(17) 0.0587(18) 0.0642(19) -0.0173(15) 0.0162(14) 0.0138(14)
O10 0.102(3) 0.065(2) 0.0618(19) -0.0133(16) 0.0517(18) -0.0046(17)
N1 0.0418(16) 0.0312(15) 0.0345(16) -0.0032(12) 0.0107(12) -0.0025(12)
C1 0.110(4) 0.061(3) 0.061(3) 0.008(2) 0.028(3) 0.027(3)
C2 0.023(3) 0.291(12) 0.236(10) 0.110(9) 0.032(4) 0.004(4)
C3 0.158(6) 0.127(5) 0.038(3) -0.019(3) 0.007(3) 0.035(5)
C4 0.069(3) 0.039(2) 0.039(2) -0.0019(17) 0.0240(19) 0.0003(19)
C5 0.100(4) 0.046(2) 0.060(3) 0.006(2) 0.041(3) 0.022(2)
C6 0.154(5) 0.069(3) 0.060(3) 0.003(3) 0.063(3) 0.052(3)
C7 0.109(4) 0.059(3) 0.041(2) -0.008(2) 0.034(2) 0.008(3)
C8 0.055(2) 0.044(2) 0.042(2) -0.0083(17) 0.0152(18) -0.0049(17)
C9 0.0452(19) 0.0373(19) 0.0366(19) -0.0095(16) 0.0149(16) -0.0133(16)
C10 0.0451(19) 0.0346(18) 0.0359(19) -0.0043(15) 0.0104(15) -0.0042(15)
C11 0.0407(19) 0.051(2) 0.040(2) -0.0116(17) 0.0092(16) -0.0007(17)
C12 0.050(2) 0.066(3) 0.066(3) -0.030(3) 0.027(2) -0.020(2)
C13 0.125(6) 0.148(7) 0.161(7) -0.111(6) 0.032(5) -0.064(5)
C14 0.045(2) 0.0377(19) 0.039(2) -0.0040(16) 0.0114(16) -0.0016(15)
C15 0.0379(18) 0.0387(19) 0.0384(19) -0.0036(16) 0.0094(15) 0.0001(15)
C16 0.049(2) 0.041(2) 0.036(2) -0.0054(16) 0.0124(16) -0.0073(16)
C17 0.048(2) 0.052(2) 0.040(2) -0.0135(18) 0.0194(17) -0.0085(18)
C18 0.0340(18) 0.053(2) 0.043(2) -0.0136(18) 0.0063(15) 0.0036(16)
C19 0.051(2) 0.047(2) 0.047(2) 0.0007(18) 0.0082(18) 0.0090(18)
C20 0.050(2) 0.052(2) 0.040(2) 0.0022(18) 0.0151(17) 0.0061(18)
C21 0.059(3) 0.056(3) 0.077(3) -0.013(2) 0.002(2) 0.020(2)
C22 0.232(9) 0.071(4) 0.110(5) 0.005(4) 0.126(6) -0.005(5)
C23 0.0402(18) 0.0332(18) 0.0341(18) -0.0029(15) 0.0127(15) -0.0009(14)
C24 0.0392(18) 0.0382(19) 0.0355(19) -0.0041(16) 0.0125(15) 0.0003(15)
C25 0.055(2) 0.0315(18) 0.0352(19) -0.0036(15) 0.0161(16) -0.0008(16)
C26 0.059(2) 0.049(2) 0.046(2) -0.0090(18) 0.0181(18) -0.0128(19)
C27 0.074(3) 0.060(3) 0.049(2) -0.012(2) 0.014(2) -0.027(2)
C28 0.115(4) 0.041(2) 0.057(3) -0.015(2) 0.030(3) -0.024(3)
C29 0.107(4) 0.034(2) 0.055(3) -0.0032(19) 0.032(3) 0.005(2)
C30 0.064(2) 0.0337(19) 0.042(2) -0.0025(16) 0.0155(18) 0.0055(17)
C31 0.054(3) 0.139(6) 0.116(5) -0.023(4) 0.025(3) -0.010(3)
C32 0.0425(19) 0.0320(19) 0.037(2) -0.0019(15) 0.0053(15) 0.0039(15)
C33 0.114(4) 0.038(2) 0.031(2) 0.0018(17) -0.005(2) 0.002(2)
C34 0.260(10) 0.110(5) 0.067(4) 0.005(4) -0.039(5) 0.108(6)
C35 0.179(7) 0.069(3) 0.045(3) -0.007(3) -0.029(3) 0.005(4)
C36 0.237(10) 0.163(7) 0.078(4) -0.014(5) 0.081(5) -0.112(7)

loop_
_atom_type_symbol
_atom_type_description
_atom_type_scat_dispersion_real
_atom_type_scat_dispersion_imag
_atom_type_scat_source
C C 0.0033 0.0016 'International Tables Vol C Tables 4.2.6.8 and 6.1.1.4'
H H 0.0000 0.0000 'International Tables Vol C Tables 4.2.6.8 and 6.1.1.4'
N N 0.0061 0.0033 'International Tables Vol C Tables 4.2.6.8 and 6.1.1.4'
O O 0.0106 0.0060 'International Tables Vol C Tables 4.2.6.8 and 6.1.1.4'
S S 0.1246 0.1234 'International Tables Vol C Tables 4.2.6.8 and 6.1.1.4'

loop_
_geom_angle_atom_site_label_1
_geom_angle_atom_site_label_2
_geom_angle_atom_site_label_3
_geom_angle
C26 S1 C31 103.4(3)
C5 O1 C1 118.1(3)
C2 O2 C6 100.1(7)
C7 O3 C3 116.7(4)
C12 O5 C13 117.1(5)
C32 O7 C33 120.7(3)
C18 O9 C21 116.5(3)
C17 O10 C22 116.9(4)
C32 N1 C24 123.9(3)
C32 N1 C25 120.3(3)
C24 N1 C25 115.8(3)
C9 C4 C5 119.7(4)
O1 C5 C6 116.6(4)
O1 C5 C4 123.6(4)
C6 C5 C4 119.8(4)
C7 C6 C5 120.4(4)
C7 C6 O2 116.1(5)
C5 C6 O2 121.8(5)
O3 C7 C6 116.0(4)
O3 C7 C8 124.1(4)
C6 C7 C8 119.9(4)
C7 C8 C9 120.5(4)
C4 C9 C8 119.6(3)
C4 C9 C10 123.2(3)
C8 C9 C10 117.1(3)
C9 C10 C23 120.9(3)
C9 C10 C11 119.4(3)
C23 C10 C11 89.4(3)
C12 C11 C14 115.2(4)
C12 C11 C10 115.7(3)
C14 C11 C10 90.0(3)
O4 C12 O5 123.5(4)
O4 C12 C11 126.9(4)
O5 C12 C11 109.6(5)
C15 C14 C11 115.3(3)
C15 C14 C23 118.1(3)
C11 C14 C23 89.2(3)
C20 C15 C16 118.0(3)
C20 C15 C14 122.5(3)
C16 C15 C14 119.5(3)
C17 C16 C15 121.3(4)
O10 C17 C16 124.9(4)
O10 C17 C18 115.1(3)
C16 C17 C18 120.0(3)
O9 C18 C19 124.9(4)
O9 C18 C17 115.8(3)
C19 C18 C17 119.3(3)
C18 C19 C20 120.2(4)
C19 C20 C15 121.2(4)
C24 C23 C10 114.2(3)
C24 C23 C14 118.5(3)
C10 C23 C14 90.5(3)
O6 C24 N1 117.7(3)
O6 C24 C23 121.6(3)
N1 C24 C23 120.8(3)
C30 C25 C26 122.0(3)
C30 C25 N1 118.0(3)
C26 C25 N1 120.0(3)
C25 C26 C27 118.0(4)
C25 C26 S1 117.9(3)
C27 C26 S1 124.1(3)
C28 C27 C26 121.0(4)
C29 C28 C27 120.4(4)
C28 C29 C30 119.3(4)
C25 C30 C29 119.3(4)
O8 C32 O7 126.0(3)
O8 C32 N1 124.4(3)
O7 C32 N1 109.6(3)
O7 C33 C36 107.8(5)
O7 C33 C35 103.1(4)
C36 C33 C35 108.3(5)
O7 C33 C34 108.9(4)
C36 C33 C34 115.6(7)
C35 C33 C34 112.4(5)

loop_
_geom_bond_atom_site_label_1
_geom_bond_atom_site_label_2
_geom_bond_distance
S1 C26 1.757(4)
S1 C31 1.778(5)
O1 C5 1.367(6)
O1 C1 1.411(6)
O2 C2 1.262(7)
O2 C6 1.417(6)
O3 C7 1.370(5)
O3 C3 1.426(7)
O4 C12 1.186(6)
O5 C12 1.341(6)
O5 C13 1.444(7)
O6 C24 1.207(4)
O7 C32 1.326(4)
O7 C33 1.465(5)
O8 C32 1.195(4)
O9 C18 1.369(4)
O9 C21 1.407(5)
O10 C17 1.369(5)
O10 C22 1.418(7)
N1 C32 1.402(4)
N1 C24 1.405(4)
N1 C25 1.453(4)
C4 C9 1.382(5)
C4 C5 1.389(5)
C5 C6 1.387(7)
C6 C7 1.371(7)
C7 C8 1.371(6)
C8 C9 1.392(5)
C9 C10 1.505(5)
C10 C23 1.538(5)
C10 C11 1.574(5)
C11 C12 1.484(6)
C11 C14 1.548(5)
C14 C15 1.505(5)
C14 C23 1.570(5)
C15 C20 1.385(5)
C15 C16 1.391(5)
C16 C17 1.374(5)
C17 C18 1.393(6)
C18 C19 1.378(5)
C19 C20 1.382(5)
C23 C24 1.502(5)
C25 C30 1.375(5)
C25 C26 1.377(5)
C26 C27 1.391(6)
C27 C28 1.380(7)
C28 C29 1.375(7)
C29 C30 1.401(6)
C33 C36 1.496(9)
C33 C35 1.497(6)
C33 C34 1.508(8)
